data_4325638
loop_
_publ_author_name
'Galina V. Romanenko'
'Ksenia Yu. Maryunina'
'Artem S. Bogomyakov'
'Renad Z. Sagdeev'
'Victor I. Ovcharenko'

_publ_section_title
;
 Relationship between the Thermally Induced Reorientations of Aromatic
 Solvate Molecules in Cu(hfac)2- Nitroxide Breathing Crystals and the
 Character of the Magnetic Anomaly
;
_journal_name_full 'Inorganic Chemistry'
_journal_page_first 6597
_journal_page_last 6609
_journal_paper_doi 10.1021/ic200444e
_journal_volume 50
_journal_year 2011
_chemical_formula_sum 'C28.5 H30 Cu F12 N4 O6'
_chemical_formula_weight 816.10
_chemical_name_systematic
; 
 ? 
;
_space_group_IT_number 2
_symmetry_cell_setting triclinic
_symmetry_space_group_name_Hall '-P 1'
_symmetry_space_group_name_H-M 'P -1'
_atom_sites_solution_hydrogens geom
_atom_sites_solution_primary direct
_atom_sites_solution_secondary difmap
_audit_creation_method SHELXL-97
_cell_angle_alpha 98.558(8)
_cell_angle_beta 107.312(8)
_cell_angle_gamma 100.499(8)
_cell_formula_units_Z 2
_cell_length_a 10.3435(12)
_cell_length_b 13.1149(14)
_cell_length_c 13.4227(14)
_cell_measurement_reflns_used 3473
_cell_measurement_temperature 50(2)
_cell_measurement_theta_max 24.55
_cell_measurement_theta_min 2.20
_cell_volume 1668.8(3)
_computing_cell_refinement 'Bruker SAINT'
_computing_data_collection 'Bruker APEX2'
_computing_data_reduction 'Bruker SAINT'
_computing_molecular_graphics 'Bruker SHELXTL'
_computing_publication_material 'Bruker SHELXTL'
_computing_structure_refinement 'SHELXL-97 (Sheldrick, 1997)'
_computing_structure_solution 'SHELXS-97 (Sheldrick, 1990)'
_diffrn_ambient_temperature 50(2)
_diffrn_measured_fraction_theta_full 0.927
_diffrn_measured_fraction_theta_max 0.927
_diffrn_measurement_device_type 'Bruker APEX-II CCD'
_diffrn_measurement_method '\f and \w scans'
_diffrn_radiation_monochromator graphite
_diffrn_radiation_source 'fine-focus sealed tube'
_diffrn_radiation_type MoK\a
_diffrn_radiation_wavelength 0.71073
_diffrn_reflns_av_R_equivalents 0.0942
_diffrn_reflns_av_sigmaI/netI 0.1380
_diffrn_reflns_limit_h_max 11
_diffrn_reflns_limit_h_min -13
_diffrn_reflns_limit_k_max 17
_diffrn_reflns_limit_k_min -16
_diffrn_reflns_limit_l_max 17
_diffrn_reflns_limit_l_min -17
_diffrn_reflns_number 19720
_diffrn_reflns_theta_full 28.32
_diffrn_reflns_theta_max 28.32
_diffrn_reflns_theta_min 2.03
_diffrn_standards_number 0
_exptl_absorpt_coefficient_mu 0.769
_exptl_absorpt_correction_T_max 0.9773
_exptl_absorpt_correction_T_min 0.7484
_exptl_absorpt_correction_type multi-scan
_exptl_crystal_colour blsack
_exptl_crystal_density_diffrn 1.624
_exptl_crystal_density_meas 0
_exptl_crystal_description bulk
_exptl_crystal_F_000 828
_exptl_crystal_size_max 0.40
_exptl_crystal_size_mid 0.35
_exptl_crystal_size_min 0.03
_refine_diff_density_max 3.175
_refine_diff_density_min -1.106
_refine_diff_density_rms 0.191
_refine_ls_extinction_coef 0.0023(18)
_refine_ls_extinction_expression Fc^*^=kFc[1+0.001xFc^2^\l^3^/sin(2\q)]^-1/4^
_refine_ls_extinction_method SHELXL
_refine_ls_goodness_of_fit_ref 1.000
_refine_ls_hydrogen_treatment constr
_refine_ls_matrix_type full
_refine_ls_number_parameters 437
_refine_ls_number_reflns 7694
_refine_ls_number_restraints 0
_refine_ls_restrained_S_all 1.000
_refine_ls_R_factor_all 0.1457
_refine_ls_R_factor_gt 0.0908
_refine_ls_shift/su_max 0.000
_refine_ls_shift/su_mean 0.000
_refine_ls_structure_factor_coef Fsqd
_refine_ls_weighting_details 'calc w=1/[\s^2^(Fo^2^)+(0.1618P)^2^+0.0000P] where P=(Fo^2^+2Fc^2^)/3'
_refine_ls_weighting_scheme calc
_refine_ls_wR_factor_gt 0.2516
_refine_ls_wR_factor_ref 0.2784
_reflns_number_gt 4147
_reflns_number_total 7694
_reflns_threshold_expression >2sigma(I)
_cod_data_source_file ic200444e_si_002_43.cif
_cod_data_source_block mestyr050
_cod_original_formula_sum 'C28.50 H30 Cu F12 N4 O6'
_cod_database_code 4325638

loop_
_symmetry_equiv_pos_as_xyz
'x, y, z'
'-x, -y, -z'

loop_
_atom_site_label
_atom_site_type_symbol
_atom_site_fract_x
_atom_site_fract_y
_atom_site_fract_z
_atom_site_U_iso_or_equiv
_atom_site_adp_type
_atom_site_occupancy
_atom_site_symmetry_multiplicity
_atom_site_calc_flag
_atom_site_refinement_flags
Cu1 Cu 0.0000 0.0000 0.0000 0.0204(3) Uani 1 2 d S
O1 O 0.1395(5) -0.0871(4) -0.0491(4) 0.0329(11) Uani 1 1 d .
C1 C 0.2928(8) -0.1212(5) -0.1382(5) 0.0333(16) Uani 1 1 d .
F1 F 0.1923(5) -0.1725(4) -0.2299(3) 0.0529(12) Uani 1 1 d .
F2 F 0.3295(5) -0.1947(3) -0.0850(4) 0.0515(12) Uani 1 1 d .
F3 F 0.4026(5) -0.0775(3) -0.1631(4) 0.0531(13) Uani 1 1 d .
C2 C 0.2380(7) -0.0442(5) -0.0756(5) 0.0295(15) Uani 1 1 d .
C3 C 0.3033(7) 0.0646(5) -0.0538(5) 0.0283(15) Uani 1 1 d .
H3A H 0.3801 0.0857 -0.0773 0.034 Uiso 1 1 calc R
C4 C 0.2584(7) 0.1428(5) 0.0018(5) 0.0291(15) Uani 1 1 d .
C5 C 0.3405(8) 0.2575(6) 0.0260(5) 0.0346(17) Uani 1 1 d .
F4 F 0.4044(5) 0.2926(3) 0.1327(3) 0.0525(13) Uani 1 1 d .
F5 F 0.4397(4) 0.2739(3) -0.0177(3) 0.0357(10) Uani 1 1 d .
F6 F 0.2566(5) 0.3201(4) -0.0059(4) 0.0588(14) Uani 1 1 d .
O2 O 0.1575(5) 0.1306(4) 0.0362(3) 0.0326(11) Uani 1 1 d .
O1A O 0.0479(4) -0.0151(3) 0.1533(3) 0.0244(10) Uani 1 1 d .
N1A N 0.1674(6) -0.0316(4) 0.2082(4) 0.0242(12) Uani 1 1 d .
C1A C 0.1791(7) -0.1397(4) 0.2272(5) 0.0238(14) Uani 1 1 d .
C2A C 0.1113(7) -0.2241(5) 0.1245(5) 0.0280(15) Uani 1 1 d .
H2AA H 0.1606 -0.2103 0.0740 0.042 Uiso 1 1 calc R
H2AB H 0.0135 -0.2222 0.0930 0.042 Uiso 1 1 calc R
H2AC H 0.1161 -0.2942 0.1401 0.042 Uiso 1 1 calc R
C3A C 0.1035(7) -0.1615(5) 0.3065(5) 0.0330(16) Uani 1 1 d .
H3AA H 0.0028 -0.1736 0.2709 0.049 Uiso 1 1 calc R
H3AB H 0.1353 -0.1003 0.3668 0.049 Uiso 1 1 calc R
H3AC H 0.1240 -0.2247 0.3326 0.049 Uiso 1 1 calc R
C4A C 0.3397(7) -0.1198(4) 0.2751(5) 0.0233(14) Uani 1 1 d .
C5A C 0.4111(7) -0.1346(5) 0.1920(5) 0.0289(15) Uani 1 1 d .
H5AA H 0.5121 -0.1205 0.2278 0.043 Uiso 1 1 calc R
H5AB H 0.3911 -0.0852 0.1446 0.043 Uiso 1 1 calc R
H5AC H 0.3763 -0.2077 0.1498 0.043 Uiso 1 1 calc R
C6A C 0.3916(8) -0.1779(5) 0.3628(5) 0.0316(16) Uani 1 1 d .
H6AA H 0.4938 -0.1607 0.3881 0.047 Uiso 1 1 calc R
H6AB H 0.3556 -0.2547 0.3348 0.047 Uiso 1 1 calc R
H6AC H 0.3590 -0.1560 0.4223 0.047 Uiso 1 1 calc R
O2A O 0.4992(5) 0.0471(3) 0.3858(3) 0.0310(11) Uani 1 1 d .
N2A N 0.3783(6) -0.0013(4) 0.3218(4) 0.0248(12) Uani 1 1 d .
C7A C 0.2761(6) 0.0452(4) 0.2759(5) 0.0203(13) Uani 1 1 d .
C8A C 0.2843(7) 0.1573(4) 0.2994(4) 0.0214(13) Uani 1 1 d .
C9A C 0.3951(7) 0.2386(4) 0.3712(5) 0.0219(13) Uani 1 1 d .
H9AA H 0.4817 0.2280 0.4127 0.026 Uiso 1 1 calc R
N3A N 0.3630(5) 0.3319(4) 0.3734(4) 0.0220(11) Uani 1 1 d .
N4A N 0.2317(5) 0.3107(3) 0.3020(4) 0.0186(11) Uani 1 1 d .
C41A C 0.1629(7) 0.3983(4) 0.2857(4) 0.0224(13) Uani 1 1 d .
H41A H 0.2339 0.4625 0.2909 0.027 Uiso 1 1 calc R
H41B H 0.1246 0.4137 0.3441 0.027 Uiso 1 1 calc R
C42A C 0.0467(7) 0.3773(5) 0.1801(5) 0.0258(14) Uani 1 1 d .
H42A H -0.0263 0.3142 0.1743 0.031 Uiso 1 1 calc R
H42B H 0.0836 0.3624 0.1207 0.031 Uiso 1 1 calc R
C43A C -0.0167(7) 0.4735(5) 0.1710(5) 0.0278(15) Uani 1 1 d .
H43A H -0.0471 0.4908 0.2335 0.033 Uiso 1 1 calc R
H43B H 0.0561 0.5352 0.1734 0.033 Uiso 1 1 calc R
C44A C -0.1406(8) 0.4565(6) 0.0693(6) 0.0370(17) Uani 1 1 d .
H44A H -0.1761 0.5208 0.0685 0.055 Uiso 1 1 calc R
H44B H -0.2143 0.3966 0.0671 0.055 Uiso 1 1 calc R
H44C H -0.1110 0.4411 0.0069 0.055 Uiso 1 1 calc R
C10A C 0.1810(7) 0.2069(5) 0.2571(4) 0.0229(14) Uani 1 1 d .
H10A H 0.0914 0.1742 0.2061 0.028 Uiso 1 1 calc R
Cu2 Cu 0.5000 0.5000 0.5000 0.0209(3) Uani 1 2 d S
O5 O 0.6589(4) 0.4406(3) 0.5005(3) 0.0220(9) Uani 1 1 d .
C11 C 0.8174(7) 0.3673(5) 0.4417(5) 0.0266(15) Uani 1 1 d .
F13 F 0.8830(4) 0.3685(3) 0.3690(3) 0.0340(10) Uani 1 1 d .
F14 F 0.9163(4) 0.4079(3) 0.5381(3) 0.0395(10) Uani 1 1 d .
F15 F 0.7640(4) 0.2660(3) 0.4383(3) 0.0320(9) Uani 1 1 d .
C12 C 0.7039(7) 0.4294(4) 0.4234(5) 0.0228(14) Uani 1 1 d .
C13 C 0.6635(7) 0.4642(5) 0.3290(5) 0.0252(14) Uani 1 1 d .
H13A H 0.7039 0.4463 0.2758 0.030 Uiso 1 1 calc R
C14 C 0.5654(7) 0.5246(5) 0.3101(5) 0.0260(15) Uani 1 1 d .
C15 C 0.5272(9) 0.5641(5) 0.2065(6) 0.0364(18) Uani 1 1 d .
F16 F 0.5731(5) 0.5166(3) 0.1332(3) 0.0458(11) Uani 1 1 d .
F17 F 0.5882(5) 0.6694(3) 0.2273(4) 0.0524(12) Uani 1 1 d .
F18 F 0.3920(5) 0.5529(4) 0.1634(3) 0.0482(12) Uani 1 1 d .
O6 O 0.4999(4) 0.5550(3) 0.3715(3) 0.0247(10) Uani 1 1 d .
C11S C -0.1503(4) -0.2528(3) -0.5155(3) 0.019(3) Uiso 0.50 1 d PR
H11A H -0.2437 -0.2766 -0.5654 0.029 Uiso 0.50 1 d PR
H11B H -0.0929 -0.2957 -0.5364 0.029 Uiso 0.50 1 d PR
H11C H -0.1510 -0.2590 -0.4453 0.029 Uiso 0.50 1 d PR
C1S C -0.0899(4) -0.1332(3) -0.5146(3) 0.034(3) Uiso 0.50 1 d PR
C2S C -0.1653(4) -0.0788(3) -0.5832(3) 0.050(4) Uiso 0.50 1 d PR
H2SA H -0.2585 -0.1129 -0.6298 0.060 Uiso 0.50 1 d PR
C3S C -0.1057(4) 0.0248(3) -0.5841(3) 0.036(3) Uiso 0.50 1 d PR
H3SA H -0.1577 0.0623 -0.6314 0.044 Uiso 0.50 1 d PR
C4S C 0.0293(4) 0.0741(3) -0.5166(3) 0.069(5) Uiso 0.50 1 d PR
C5S C 0.1047(4) 0.0197(3) -0.4481(3) 0.065(5) Uiso 0.50 1 d PR
H5SA H 0.1979 0.0538 -0.4015 0.078 Uiso 0.50 1 d PR
C6S C 0.0451(4) -0.0839(3) -0.4471(3) 0.038(3) Uiso 0.50 1 d PR
H6SA H 0.0971 -0.1214 -0.3998 0.046 Uiso 0.50 1 d PR
C41S C 0.0787(4) 0.1972(3) -0.5240(3) 0.079(6) Uiso 0.50 1 d PR
H41C H 0.0213 0.2202 -0.5826 0.095 Uiso 0.50 1 d PR
C42S C 0.1869(4) 0.2666(3) -0.4590(3) 0.091(8) Uiso 0.50 1 d PR
H42E H 0.2438 0.2487 -0.4028 0.110 Uiso 0.50 1 d PR
H42C H 0.2056 0.3330 -0.4697 0.110 Uiso 0.50 1 d PR

loop_
_atom_site_aniso_label
_atom_site_aniso_U_11
_atom_site_aniso_U_22
_atom_site_aniso_U_33
_atom_site_aniso_U_23
_atom_site_aniso_U_13
_atom_site_aniso_U_12
Cu1 0.0299(6) 0.0133(5) 0.0161(5) -0.0024(4) 0.0080(4) 0.0048(4)
O1 0.035(3) 0.030(3) 0.034(3) 0.014(2) 0.013(2) -0.001(2)
C1 0.043(4) 0.022(3) 0.031(4) 0.008(3) 0.010(3) 0.004(3)
F1 0.063(3) 0.052(3) 0.032(2) -0.003(2) 0.009(2) 0.005(2)
F2 0.072(3) 0.032(2) 0.057(3) 0.020(2) 0.021(3) 0.022(2)
F3 0.062(3) 0.028(2) 0.082(3) 0.003(2) 0.047(3) 0.010(2)
C2 0.037(4) 0.032(4) 0.021(3) 0.010(3) 0.007(3) 0.011(3)
C3 0.035(4) 0.028(4) 0.026(3) 0.008(3) 0.015(3) 0.008(3)
C4 0.031(4) 0.035(4) 0.017(3) 0.006(3) 0.003(3) 0.005(3)
C5 0.038(4) 0.035(4) 0.026(3) -0.005(3) 0.008(3) 0.008(3)
F4 0.073(3) 0.042(3) 0.027(2) -0.0103(18) 0.017(2) -0.011(2)
F5 0.048(2) 0.027(2) 0.035(2) 0.0025(16) 0.0210(19) 0.0073(18)
F6 0.054(3) 0.037(3) 0.094(4) 0.019(3) 0.027(3) 0.022(2)
O2 0.039(3) 0.040(3) 0.020(2) 0.0013(19) 0.014(2) 0.010(2)
O1A 0.030(3) 0.022(2) 0.023(2) 0.0010(17) 0.0106(19) 0.0112(19)
N1A 0.032(3) 0.015(3) 0.025(3) -0.005(2) 0.012(2) 0.007(2)
C1A 0.042(4) 0.010(3) 0.023(3) 0.005(2) 0.015(3) 0.008(3)
C2A 0.039(4) 0.016(3) 0.029(3) 0.000(2) 0.012(3) 0.008(3)
C3A 0.044(4) 0.024(3) 0.036(4) 0.007(3) 0.023(3) 0.006(3)
C4A 0.041(4) 0.009(3) 0.020(3) 0.002(2) 0.010(3) 0.009(3)
C5A 0.038(4) 0.024(3) 0.029(3) 0.003(3) 0.015(3) 0.013(3)
C6A 0.051(4) 0.019(3) 0.027(3) 0.003(3) 0.013(3) 0.014(3)
O2A 0.037(3) 0.024(2) 0.025(2) -0.0002(19) 0.004(2) 0.006(2)
N2A 0.033(3) 0.020(3) 0.021(3) 0.002(2) 0.010(2) 0.005(2)
C7A 0.030(3) 0.009(3) 0.021(3) -0.002(2) 0.009(3) 0.006(2)
C8A 0.037(4) 0.010(3) 0.019(3) -0.001(2) 0.013(3) 0.008(3)
C9A 0.028(3) 0.015(3) 0.023(3) 0.001(2) 0.010(3) 0.007(3)
N3A 0.028(3) 0.013(2) 0.022(3) 0.0008(19) 0.007(2) 0.002(2)
N4A 0.028(3) 0.008(2) 0.018(2) -0.0016(18) 0.007(2) 0.003(2)
C41A 0.034(4) 0.012(3) 0.020(3) -0.002(2) 0.010(3) 0.005(3)
C42A 0.030(4) 0.017(3) 0.026(3) -0.004(2) 0.005(3) 0.008(3)
C43A 0.039(4) 0.016(3) 0.029(3) 0.001(3) 0.014(3) 0.009(3)
C44A 0.043(4) 0.031(4) 0.036(4) 0.002(3) 0.010(3) 0.017(3)
C10A 0.029(3) 0.019(3) 0.016(3) -0.008(2) 0.009(3) 0.001(3)
Cu2 0.0310(6) 0.0152(5) 0.0175(5) -0.0015(4) 0.0105(4) 0.0077(4)
O5 0.029(2) 0.012(2) 0.021(2) -0.0074(16) 0.0102(18) 0.0044(17)
C11 0.033(4) 0.018(3) 0.030(3) -0.001(3) 0.016(3) 0.005(3)
F13 0.041(2) 0.030(2) 0.042(2) 0.0086(17) 0.0252(19) 0.0157(18)
F14 0.036(2) 0.044(2) 0.031(2) -0.0065(18) 0.0029(18) 0.0188(19)
F15 0.046(2) 0.0178(18) 0.041(2) 0.0083(16) 0.0242(19) 0.0125(17)
C12 0.032(4) 0.012(3) 0.023(3) -0.004(2) 0.011(3) 0.005(3)
C13 0.033(4) 0.019(3) 0.026(3) 0.002(2) 0.016(3) 0.004(3)
C14 0.040(4) 0.017(3) 0.024(3) 0.001(2) 0.017(3) 0.006(3)
C15 0.061(5) 0.029(4) 0.034(4) 0.012(3) 0.030(4) 0.018(4)
F16 0.075(3) 0.052(3) 0.031(2) 0.0118(19) 0.033(2) 0.035(2)
F17 0.091(4) 0.032(2) 0.050(3) 0.022(2) 0.035(3) 0.021(2)
F18 0.050(3) 0.076(3) 0.029(2) 0.020(2) 0.015(2) 0.030(2)
O6 0.034(3) 0.020(2) 0.021(2) -0.0019(17) 0.0124(19) 0.0077(19)

loop_
_atom_type_symbol
_atom_type_description
_atom_type_scat_dispersion_real
_atom_type_scat_dispersion_imag
_atom_type_scat_source
C C 0.0033 0.0016 'International Tables Vol C Tables 4.2.6.8 and 6.1.1.4'
H H 0.0000 0.0000 'International Tables Vol C Tables 4.2.6.8 and 6.1.1.4'
N N 0.0061 0.0033 'International Tables Vol C Tables 4.2.6.8 and 6.1.1.4'
O O 0.0106 0.0060 'International Tables Vol C Tables 4.2.6.8 and 6.1.1.4'
F F 0.0171 0.0103 'International Tables Vol C Tables 4.2.6.8 and 6.1.1.4'
Cu Cu 0.3201 1.2651 'International Tables Vol C Tables 4.2.6.8 and 6.1.1.4'

loop_
_geom_angle_atom_site_label_1
_geom_angle_atom_site_label_2
_geom_angle_atom_site_label_3
_geom_angle
_geom_angle_site_symmetry_1
_geom_angle_site_symmetry_3
O1A Cu1 O1A 180.00(7) 2 .
O1A Cu1 O2 92.93(17) 2 2
O1A Cu1 O2 87.07(17) . 2
O1A Cu1 O2 87.07(17) 2 .
O1A Cu1 O2 92.93(17) . .
O2 Cu1 O2 180.0 2 .
O1A Cu1 O1 99.36(16) 2 2
O1A Cu1 O1 80.64(16) . 2
O2 Cu1 O1 85.79(17) 2 2
O2 Cu1 O1 94.21(17) . 2
O1A Cu1 O1 80.64(16) 2 .
O1A Cu1 O1 99.36(16) . .
O2 Cu1 O1 94.21(17) 2 .
O2 Cu1 O1 85.79(17) . .
O1 Cu1 O1 180.0 2 .
C2 O1 Cu1 122.9(4) . .
F2 C1 F3 106.9(6) . .
F2 C1 F1 106.6(6) . .
F3 C1 F1 107.1(6) . .
F2 C1 C2 111.0(6) . .
F3 C1 C2 115.2(6) . .
F1 C1 C2 109.7(6) . .
O1 C2 C3 128.2(6) . .
O1 C2 C1 114.2(6) . .
C3 C2 C1 117.6(6) . .
C4 C3 C2 122.1(6) . .
O2 C4 C3 128.1(6) . .
O2 C4 C5 114.1(6) . .
C3 C4 C5 117.9(6) . .
F6 C5 F5 107.2(6) . .
F6 C5 F4 107.1(5) . .
F5 C5 F4 106.3(6) . .
F6 C5 C4 110.9(6) . .
F5 C5 C4 115.2(5) . .
F4 C5 C4 109.8(6) . .
C4 O2 Cu1 127.9(4) . .
N1A O1A Cu1 123.4(3) . .
O1A N1A C7A 124.4(5) . .
O1A N1A C1A 121.0(5) . .
C7A N1A C1A 112.0(5) . .
N1A C1A C2A 111.4(5) . .
N1A C1A C3A 106.3(5) . .
C2A C1A C3A 109.6(5) . .
N1A C1A C4A 99.9(5) . .
C2A C1A C4A 115.1(5) . .
C3A C1A C4A 113.8(5) . .
C6A C4A N2A 109.5(5) . .
C6A C4A C5A 110.9(5) . .
N2A C4A C5A 105.9(5) . .
C6A C4A C1A 115.2(5) . .
N2A C4A C1A 100.4(4) . .
C5A C4A C1A 114.0(5) . .
O2A N2A C7A 125.7(5) . .
O2A N2A C4A 122.4(5) . .
C7A N2A C4A 111.4(5) . .
N1A C7A N2A 108.1(5) . .
N1A C7A C8A 127.2(6) . .
N2A C7A C8A 124.7(5) . .
C10A C8A C9A 105.3(5) . .
C10A C8A C7A 126.3(6) . .
C9A C8A C7A 128.3(6) . .
N3A C9A C8A 111.0(6) . .
C9A N3A N4A 104.9(5) . .
C9A N3A Cu2 126.3(4) . .
N4A N3A Cu2 128.2(3) . .
C10A N4A N3A 112.3(5) . .
C10A N4A C41A 128.6(5) . .
N3A N4A C41A 119.0(4) . .
N4A C41A C42A 114.6(4) . .
C41A C42A C43A 110.3(5) . .
C44A C43A C42A 113.6(5) . .
N4A C10A C8A 106.5(5) . .
O5 Cu2 O5 179.999(1) . 2_666
O5 Cu2 O6 92.25(16) . .
O5 Cu2 O6 87.75(16) 2_666 .
O5 Cu2 O6 87.75(16) . 2_666
O5 Cu2 O6 92.25(16) 2_666 2_666
O6 Cu2 O6 180.0(2) . 2_666
O5 Cu2 N3A 84.32(16) . .
O5 Cu2 N3A 95.68(16) 2_666 .
O6 Cu2 N3A 85.08(15) . .
O6 Cu2 N3A 94.92(15) 2_666 .
O5 Cu2 N3A 95.68(16) . 2_666
O5 Cu2 N3A 84.32(16) 2_666 2_666
O6 Cu2 N3A 94.92(15) . 2_666
O6 Cu2 N3A 85.08(15) 2_666 2_666
N3A Cu2 N3A 179.999(1) . 2_666
C12 O5 Cu2 124.2(4) . .
F15 C11 F13 107.2(4) . .
F15 C11 F14 107.7(5) . .
F13 C11 F14 106.7(5) . .
F15 C11 C12 110.8(5) . .
F13 C11 C12 113.3(5) . .
F14 C11 C12 110.9(5) . .
O5 C12 C13 128.8(6) . .
O5 C12 C11 112.1(5) . .
C13 C12 C11 119.1(5) . .
C14 C13 C12 121.6(5) . .
O6 C14 C13 127.8(6) . .
O6 C14 C15 112.4(6) . .
C13 C14 C15 119.8(5) . .
F18 C15 F16 108.3(6) . .
F18 C15 F17 107.2(6) . .
F16 C15 F17 106.4(5) . .
F18 C15 C14 112.6(6) . .
F16 C15 C14 113.0(6) . .
F17 C15 C14 109.1(6) . .
C14 O6 Cu2 123.2(4) . .
C42S C11S C41S 152.3(14) 2_554 2_554
C42S C11S C1S 112.4(10) 2_554 .
C41S C11S C1S 39.9(5) 2_554 .
C4S C1S C41S 116.1(7) 2_554 2_554
C4S C1S C6S 33.5(5) 2_554 .
C41S C1S C6S 85.9(4) 2_554 .
C4S C1S C2S 88.2(5) 2_554 .
C41S C1S C2S 153.8(4) 2_554 .
C6S C1S C2S 120.0 . .
C4S C1S C11S 149.3(5) 2_554 .
C41S C1S C11S 33.3(4) 2_554 .
C6S C1S C11S 118.3 . .
C2S C1S C11S 121.6 . .
C4S C1S C5S 57.0(4) 2_554 2_554
C41S C1S C5S 168.8(6) 2_554 2_554
C6S C1S C5S 89.2(2) . 2_554
C2S C1S C5S 31.2(2) . 2_554
C11S C1S C5S 152.4(2) . 2_554
C4S C1S C42S 161.7(7) 2_554 2_554
C41S C1S C42S 45.7(3) 2_554 2_554
C6S C1S C42S 130.4(2) . 2_554
C2S C1S C42S 109.3(2) . 2_554
C11S C1S C42S 12.5(2) . 2_554
C5S C1S C42S 140.4(5) 2_554 2_554
C5S C2S C3S 30.1(5) 2_554 .
C5S C2S C1S 91.8(5) 2_554 .
C3S C2S C1S 120.0 . .
C5S C2S C4S 59.5(4) 2_554 2_554
C3S C2S C4S 88.3(2) . 2_554
C1S C2S C4S 32.2(2) . 2_554
C5S C3S C6S 116.2(8) 2_554 2_554
C5S C3S C2S 33.7(5) 2_554 .
C6S C3S C2S 149.9(5) 2_554 .
C5S C3S C4S 88.3(5) 2_554 .
C6S C3S C4S 33.5(5) 2_554 .
C2S C3S C4S 120.0 . .
C6S C4S C1S 111.3(8) 2_554 2_554
C6S C4S C3S 35.2(5) 2_554 .
C1S C4S C3S 146.5(5) 2_554 .
C6S C4S C5S 151.3(5) 2_554 .
C1S C4S C5S 91.8(5) 2_554 .
C3S C4S C5S 120.0 . .
C6S C4S C5S 61.9(4) 2_554 2_554
C1S C4S C5S 162.8(7) 2_554 2_554
C3S C4S C5S 29.6(3) . 2_554
C5S C4S C5S 91.0(3) . 2_554
C6S C4S C2S 161.9(7) 2_554 2_554
C1S C4S C2S 59.6(4) 2_554 2_554
C3S C4S C2S 151.2(2) . 2_554
C5S C4S C2S 32.2(2) . 2_554
C5S C4S C2S 121.6(4) 2_554 2_554
C6S C4S C41S 79.3(5) 2_554 .
C1S C4S C41S 35.6(5) 2_554 .
C3S C4S C41S 113.2 . .
C5S C4S C41S 126.7 . .
C5S C4S C41S 141.2(3) 2_554 .
C2S C4S C41S 94.7(2) 2_554 .
C3S C5S C2S 116.2(8) 2_554 2_554
C3S C5S C6S 33.7(5) 2_554 .
C2S C5S C6S 149.9(5) 2_554 .
C3S C5S C4S 149.4(5) 2_554 .
C2S C5S C4S 88.2(5) 2_554 .
C6S C5S C4S 120.0 . .
C3S C5S C4S 62.1(4) 2_554 2_554
C2S C5S C4S 162.8(7) 2_554 2_554
C6S C5S C4S 31.5(3) . 2_554
C4S C5S C4S 89.0(3) . 2_554
C3S C5S C1S 162.0(7) 2_554 2_554
C2S C5S C1S 57.0(4) 2_554 2_554
C6S C5S C1S 150.3(2) . 2_554
C4S C5S C1S 31.2(2) . 2_554
C4S C5S C1S 118.8(5) 2_554 2_554
C4S C6S C3S 111.4(8) 2_554 2_554
C4S C6S C5S 86.6(5) 2_554 .
C3S C6S C5S 30.1(5) 2_554 .
C4S C6S C1S 35.2(5) 2_554 .
C3S C6S C1S 146.5(5) 2_554 .
C5S C6S C1S 120.0 . .
C4S C6S C41S 72.0(4) 2_554 2_554
C3S C6S C41S 164.7(7) 2_554 2_554
C5S C6S C41S 158.5(3) . 2_554
C1S C6S C41S 38.7(3) . 2_554
C11S C41S C1S 106.8(7) 2_554 2_554
C11S C41S C42S 8.6(5) 2_554 .
C1S C41S C42S 98.2(4) 2_554 .
C11S C41S C4S 135.1(5) 2_554 .
C1S C41S C4S 28.3(4) 2_554 .
C42S C41S C4S 126.5 . .
C11S C41S C6S 159.0(7) 2_554 2_554
C1S C41S C6S 55.4(3) 2_554 2_554
C42S C41S C6S 151.4(2) . 2_554
C4S C41S C6S 28.7(3) . 2_554
C11S C42S C41S 19.1(10) 2_554 .
C11S C42S C1S 55.1(8) 2_554 2_554
C41S C42S C1S 36.1(2) . 2_554

loop_
_geom_bond_atom_site_label_1
_geom_bond_atom_site_label_2
_geom_bond_distance
_geom_bond_site_symmetry_2
Cu1 O1A 2.017(4) 2
Cu1 O1A 2.017(4) .
Cu1 O2 2.022(5) 2
Cu1 O2 2.022(5) .
Cu1 O1 2.183(5) 2
Cu1 O1 2.183(5) .
O1 C2 1.245(8) .
C1 F2 1.327(8) .
C1 F3 1.332(8) .
C1 F1 1.336(8) .
C1 C2 1.511(9) .
C2 C3 1.409(9) .
C3 C4 1.407(9) .
C4 O2 1.254(8) .
C4 C5 1.520(9) .
C5 F6 1.324(8) .
C5 F5 1.327(8) .
C5 F4 1.353(7) .
O1A N1A 1.311(6) .
N1A C7A 1.346(7) .
N1A C1A 1.497(8) .
C1A C2A 1.519(8) .
C1A C3A 1.527(8) .
C1A C4A 1.548(9) .
C4A C6A 1.515(9) .
C4A N2A 1.518(7) .
C4A C5A 1.519(8) .
O2A N2A 1.270(6) .
N2A C7A 1.352(8) .
C7A C8A 1.439(7) .
C8A C10A 1.375(9) .
C8A C9A 1.403(8) .
C9A N3A 1.324(8) .
N3A N4A 1.359(7) .
N3A Cu2 2.464(5) .
N4A C10A 1.340(7) .
N4A C41A 1.468(7) .
C41A C42A 1.510(8) .
C42A C43A 1.528(8) .
C43A C44A 1.522(9) .
Cu2 O5 1.941(4) .
Cu2 O5 1.941(4) 2_666
Cu2 O6 1.966(4) .
Cu2 O6 1.966(4) 2_666
Cu2 N3A 2.464(5) 2_666
O5 C12 1.256(7) .
C11 F15 1.330(7) .
C11 F13 1.344(7) .
C11 F14 1.347(7) .
C11 C12 1.529(9) .
C12 C13 1.385(9) .
C13 C14 1.385(9) .
C14 O6 1.277(7) .
C14 C15 1.524(10) .
C15 F18 1.315(9) .
C15 F16 1.335(7) .
C15 F17 1.358(8) .
C11S C42S 0.415(7) 2_554
C11S C41S 0.903(7) 2_554
C11S C1S 1.5760 .
C1S C4S 0.860(6) 2_554
C1S C41S 1.056(7) 2_554
C1S C6S 1.3900 .
C1S C2S 1.3901 .
C1S C5S 1.657(7) 2_554
C1S C42S 1.776(7) 2_554
C2S C5S 0.860(6) 2_554
C2S C3S 1.3899 .
C2S C4S 1.612(7) 2_554
C3S C5S 0.776(7) 2_554
C3S C6S 0.860(6) 2_554
C3S C4S 1.3900 .
C4S C6S 0.823(7) 2_554
C4S C1S 0.860(6) 2_554
C4S C5S 1.3900 .
C4S C5S 1.572(7) 2_554
C4S C2S 1.612(7) 2_554
C4S C41S 1.6295 .
C5S C3S 0.776(7) 2_554
C5S C2S 0.860(6) 2_554
C5S C6S 1.3899 .
C5S C4S 1.572(7) 2_554
C5S C1S 1.657(7) 2_554
C6S C4S 0.823(7) 2_554
C6S C3S 0.860(6) 2_554
C6S C41S 1.684(7) 2_554
C41S C11S 0.903(7) 2_554
C41S C1S 1.056(7) 2_554
C41S C42S 1.2853 .
C41S C6S 1.684(7) 2_554
C42S C11S 0.415(7) 2_554
C42S C1S 1.776(7) 2_554
